data_4112755
loop_
_publ_author_name
'Shigeki Matsunaga'
'Takamasa Yoshida'
'Hiroyuki Morimoto'
'Naoya Kumagai'
'Masakatsu Shibasaki'

_publ_section_title
;
 Direct Catalytic Asymmetric Mannich-type Reaction of Hydroxyketone Using
 a Et2Zn/Linked-BINOL Complex: Synthesis of Either anti- or syn-\b-Amino
 Alcohols
;
_journal_name_full 'Journal of the American Chemical Society'
_journal_page_first 8777
_journal_page_last 8785
_journal_paper_doi 10.1021/ja0482435
_journal_volume 126
_journal_year 2004
_chemical_formula_moiety 'C25 H27 N O5 '
_chemical_formula_sum 'C25 H27 N O5'
_chemical_formula_weight 421.49
_space_group_IT_number 14
_symmetry_cell_setting monoclinic
_symmetry_Int_Tables_number 14
_symmetry_space_group_name_Hall '-P 2yn'
_symmetry_space_group_name_H-M 'P 1 21/n 1'
_cell_angle_alpha 90
_cell_angle_beta 97.492(3)
_cell_angle_gamma 90
_cell_formula_units_Z 4
_cell_length_a 9.4052(8)
_cell_length_b 10.230(1)
_cell_length_c 23.815(2)
_cell_measurement_reflns_used 13774
_cell_measurement_temperature 298.1
_cell_measurement_theta_max 27.4
_cell_measurement_theta_min 1.7
_cell_volume 2271.8(4)
_computing_cell_refinement PROCESS-AUTO
_computing_data_collection PROCESS-AUTO
_computing_data_reduction CrystalStructure
_computing_publication_material 'CrystalStructure 3.6.0'
_computing_structure_refinement CRYSTALS
_diffrn_detector_area_resol_mean 10.00
_diffrn_measured_fraction_theta_full 0.9951
_diffrn_measured_fraction_theta_max 0.9951
_diffrn_measurement_device_type 'Rigaku RAXIS-RAPID'
_diffrn_measurement_method \w
_diffrn_radiation_type 'Mo K\a'
_diffrn_radiation_wavelength 0.7107
_diffrn_reflns_av_R_equivalents 0.038
_diffrn_reflns_limit_h_max 12
_diffrn_reflns_limit_h_min -12
_diffrn_reflns_limit_k_max 13
_diffrn_reflns_limit_k_min -13
_diffrn_reflns_limit_l_max 30
_diffrn_reflns_limit_l_min -30
_diffrn_reflns_number 10009
_diffrn_reflns_theta_full 27.48
_diffrn_reflns_theta_max 27.48
_exptl_absorpt_coefficient_mu 0.086
_exptl_absorpt_correction_T_max 0.983
_exptl_absorpt_correction_T_min 0.617
_exptl_absorpt_correction_type multi-scan
_exptl_absorpt_process_details
;
    Higashi, T. (1995). Program for Absorption Correction.
    Rigaku Corporation, Tokyo, Japan.
;
_exptl_crystal_colour colorless
_exptl_crystal_density_diffrn 1.232
_exptl_crystal_description block
_exptl_crystal_F_000 896.00
_exptl_crystal_size_max 0.50
_exptl_crystal_size_mid 0.40
_exptl_crystal_size_min 0.20
_refine_diff_density_max 0.44
_refine_diff_density_min -0.18
_refine_ls_extinction_method none
_refine_ls_goodness_of_fit_ref 0.996
_refine_ls_hydrogen_treatment mixed
_refine_ls_number_parameters 371
_refine_ls_number_reflns 2218
_refine_ls_R_factor_gt 0.0500
_refine_ls_shift/su_max 0.0090
_refine_ls_structure_factor_coef Fsqd
_refine_ls_weighting_details 'w = 1/[0.0029Fo^2^ + 1.0000\s(Fo^2^)]/(4Fo^2^)'
_refine_ls_weighting_scheme calc
_refine_ls_wR_factor_ref 0.1300
_reflns_number_gt 2218
_reflns_number_total 5190
_reflns_threshold_expression F^2^>2.0\s(F^2^)
_cod_data_source_file ja0482435si20040521_123338.cif
_cod_data_source_block '_030717SH'
_cod_original_cell_volume 2271.9(3)
_cod_original_formula_sum 'C25 H27 N O5 '
_cod_database_code 4112755

loop_
_symmetry_equiv_pos_site_id
_symmetry_equiv_pos_as_xyz
1 +X,+Y,+Z
2 1/2-X,1/2+Y,1/2-Z
3 -X,-Y,-Z
4 1/2+X,1/2-Y,1/2+Z

loop_
_atom_site_label
_atom_site_type_symbol
_atom_site_fract_x
_atom_site_fract_y
_atom_site_fract_z
_atom_site_U_iso_or_equiv
_atom_site_adp_type
_atom_site_occupancy
_atom_site_symmetry_multiplicity
_atom_site_calc_flag
_atom_site_refinement_flags
O(1) O 0.3689(2) -0.1882(2) 0.48718(8) 0.0565(7) Uani 1.00 1 d .
O(3) O 0.2306(3) 0.2051(2) 0.36135(9) 0.0624(7) Uani 1.00 1 d .
O(4) O 0.2306(2) -0.2157(3) 0.32008(8) 0.0612(7) Uani 1.00 1 d .
O(5) O 0.5889(2) -0.1281(2) 0.43854(9) 0.0532(6) Uani 1.00 1 d .
O(6) O 0.3085(2) 0.2705(2) 0.45148(8) 0.0495(6) Uani 1.00 1 d .
N(1) N 0.4069(3) 0.0978(2) 0.41718(9) 0.0427(7) Uani 1.00 1 d .
C(1) C 0.4330(3) 0.0025(3) 0.3747(1) 0.0395(8) Uani 1.00 1 d .
C(2) C 0.3081(3) 0.1936(3) 0.4053(1) 0.0406(8) Uani 1.00 1 d .
C(3) C 0.4569(3) -0.1307(3) 0.4027(1) 0.0384(8) Uani 1.00 1 d .
C(6) C 0.5591(3) 0.0387(3) 0.3434(1) 0.0464(9) Uani 1.00 1 d .
C(7) C 0.3359(3) -0.1657(3) 0.4369(1) 0.0379(8) Uani 1.00 1 d .
C(8) C 0.5672(4) -0.0082(3) 0.2908(1) 0.053(1) Uani 1.00 1 d .
C(9) C 0.2393(3) 0.3984(3) 0.4465(1) 0.0525(9) Uani 1.00 1 d .
C(10) C 0.1312(3) -0.1939(3) 0.3559(1) 0.0468(9) Uani 1.00 1 d .
C(11) C 0.1827(3) -0.1673(3) 0.4122(1) 0.0394(8) Uani 1.00 1 d .
C(12) C 0.6865(4) 0.0190(3) 0.2612(1) 0.057(1) Uani 1.00 1 d .
C(13) C -0.0612(4) -0.1512(5) 0.4326(2) 0.071(1) Uani 1.00 1 d .
C(14) C 0.0832(3) -0.1459(3) 0.4502(1) 0.055(1) Uani 1.00 1 d .
C(15) C 0.6736(4) 0.1133(4) 0.3700(2) 0.070(1) Uani 1.00 1 d .
C(16) C 0.8002(4) 0.0918(4) 0.2887(1) 0.068(1) Uani 1.00 1 d .
C(17) C -0.1097(4) -0.1788(4) 0.3776(2) 0.076(1) Uani 1.00 1 d .
C(18) C 0.7909(5) 0.1381(5) 0.3437(2) 0.089(2) Uani 1.00 1 d .
C(19) C 0.2778(6) 0.4546(5) 0.5051(2) 0.074(1) Uani 1.00 1 d .
C(20) C -0.0150(4) -0.2011(4) 0.3389(2) 0.069(1) Uani 1.00 1 d .
C(21) C 0.0793(5) 0.3826(7) 0.4337(3) 0.091(2) Uani 1.00 1 d .
C(22) C 0.6972(6) -0.0296(5) 0.2069(2) 0.091(2) Uani 1.00 1 d .
C(23) C 0.9252(7) 0.0718(5) 0.2078(2) 0.099(2) Uani 1.00 1 d .
C(24) C 0.3029(6) 0.4782(4) 0.4025(2) 0.098(2) Uani 1.00 1 d .
C(25) C 0.9213(7) 0.1167(5) 0.2601(3) 0.100(2) Uani 1.00 1 d .
C(26) C 0.1864(7) -0.237(1) 0.2618(2) 0.106(2) Uani 1.00 1 d .
C(27) C 0.8133(7) 0.0003(7) 0.1810(2) 0.105(2) Uani 1.00 1 d .
H(1) H 0.478(3) -0.050(3) 0.270(1) 0.046(8) Uiso 1.00 1 c .
H(2) H 0.660(4) 0.146(4) 0.407(2) 0.09(1) Uiso 1.00 1 c .
H(3) H 0.878(6) 0.180(5) 0.365(2) 0.13(2) Uiso 1.00 1 c .
H(4) H 0.619(4) -0.074(4) 0.191(2) 0.09(2) Uiso 1.00 1 c .
H(5) H 0.997(6) 0.089(6) 0.188(3) 0.14(2) Uiso 1.00 1 c .
H(6) H 0.977(5) 0.166(5) 0.273(2) 0.10(2) Uiso 1.00 1 c .
H(7) H 0.820(5) -0.048(5) 0.149(2) 0.12(2) Uiso 1.00 1 c .
H(8) H -0.123(4) -0.127(3) 0.459(2) 0.07(1) Uiso 1.00 1 c .
H(9) H 0.128(3) -0.124(3) 0.491(1) 0.056(9) Uiso 1.00 1 c .
H(10) H -0.220(4) -0.180(3) 0.364(1) 0.08(1) Uiso 1.00 1 c .
H(11) H -0.046(5) -0.223(5) 0.304(2) 0.13(2) Uiso 1.00 1 c .
H(12) H 0.236(6) 0.390(6) 0.535(2) 0.15(2) Uiso 1.00 1 c .
H(13) H 0.380(5) 0.450(4) 0.514(2) 0.10(1) Uiso 1.00 1 c .
H(14) H 0.234(5) 0.537(6) 0.507(2) 0.12(2) Uiso 1.00 1 c .
H(15) H 0.034(5) 0.463(5) 0.435(2) 0.11(2) Uiso 1.00 1 c .
H(16) H 0.063(4) 0.354(4) 0.400(2) 0.08(1) Uiso 1.00 1 c .
H(17) H 0.046(5) 0.331(5) 0.466(2) 0.11(2) Uiso 1.00 1 c .
H(18) H 0.4037 0.4783 0.4133 0.120 Uiso 1.00 1 c R
H(19) H 0.2812 0.4360 0.3669 0.120 Uiso 1.00 1 c R
H(20) H 0.2688 0.5657 0.3997 0.120 Uiso 1.00 1 c R
H(21) H 0.133(6) -0.189(6) 0.248(2) 0.11(3) Uiso 1.00 1 c .
H(22) H 0.270(5) -0.251(4) 0.236(2) 0.10(1) Uiso 1.00 1 c .
H(23) H 0.143(7) -0.315(6) 0.264(2) 0.14(3) Uiso 1.00 1 c .
H(24) H 0.347(3) -0.008(2) 0.348(1) 0.031(7) Uiso 1.00 1 c .
H(25) H 0.464(3) -0.198(3) 0.375(1) 0.034(7) Uiso 1.00 1 c .

loop_
_atom_site_aniso_label
_atom_site_aniso_U_11
_atom_site_aniso_U_22
_atom_site_aniso_U_33
_atom_site_aniso_U_12
_atom_site_aniso_U_13
_atom_site_aniso_U_23
O(1) 0.046(1) 0.081(2) 0.042(1) -0.004(1) 0.0037(9) 0.008(1)
O(3) 0.076(2) 0.065(2) 0.041(1) 0.025(1) -0.013(1) -0.000(1)
O(4) 0.051(1) 0.091(2) 0.041(1) -0.004(1) 0.004(1) -0.023(1)
O(5) 0.028(1) 0.068(2) 0.062(1) 0.002(1) 0.0017(9) 0.015(1)
O(6) 0.059(1) 0.045(1) 0.043(1) 0.015(1) 0.0001(9) -0.0068(9)
N(1) 0.046(1) 0.041(1) 0.040(1) 0.010(1) 0.000(1) -0.006(1)
C(1) 0.040(2) 0.040(2) 0.038(1) 0.004(1) 0.003(1) -0.003(1)
C(2) 0.043(2) 0.040(2) 0.038(2) 0.003(1) 0.005(1) 0.001(1)
C(3) 0.036(1) 0.038(2) 0.041(2) 0.002(1) 0.008(1) -0.001(1)
C(6) 0.058(2) 0.042(2) 0.040(2) 0.001(1) 0.008(1) 0.004(1)
C(7) 0.038(1) 0.038(2) 0.038(2) 0.001(1) 0.007(1) -0.004(1)
C(8) 0.056(2) 0.058(2) 0.042(2) -0.004(2) 0.001(1) -0.003(1)
C(9) 0.060(2) 0.041(2) 0.057(2) 0.015(2) 0.012(2) -0.003(2)
C(10) 0.037(2) 0.052(2) 0.051(2) -0.001(1) 0.002(1) -0.003(1)
C(11) 0.033(1) 0.042(2) 0.043(2) -0.001(1) 0.006(1) -0.001(1)
C(12) 0.069(2) 0.055(2) 0.048(2) 0.004(2) 0.015(2) 0.004(2)
C(13) 0.037(2) 0.101(3) 0.077(3) 0.006(2) 0.019(2) 0.006(2)
C(14) 0.043(2) 0.068(2) 0.055(2) 0.005(2) 0.015(2) 0.001(2)
C(15) 0.084(3) 0.075(3) 0.055(2) -0.032(2) 0.023(2) -0.017(2)
C(16) 0.091(3) 0.057(2) 0.060(2) -0.015(2) 0.030(2) 0.000(2)
C(17) 0.035(2) 0.103(3) 0.090(3) 0.002(2) 0.002(2) 0.011(2)
C(18) 0.096(3) 0.097(4) 0.080(3) -0.053(3) 0.033(2) -0.025(2)
C(19) 0.083(3) 0.061(3) 0.079(3) 0.010(2) 0.014(2) -0.021(2)
C(20) 0.048(2) 0.093(3) 0.062(2) -0.007(2) -0.007(2) -0.004(2)
C(21) 0.062(3) 0.123(5) 0.085(4) 0.037(3) -0.003(3) -0.020(3)
C(22) 0.099(3) 0.117(4) 0.062(3) -0.013(3) 0.027(3) -0.015(3)
C(23) 0.125(4) 0.085(3) 0.101(4) -0.013(3) 0.068(4) 0.012(3)
C(24) 0.161(5) 0.054(3) 0.084(3) -0.004(3) 0.042(3) 0.006(2)
C(25) 0.124(4) 0.083(3) 0.108(4) -0.037(3) 0.065(3) -0.008(3)
C(26) 0.089(4) 0.177(7) 0.050(3) -0.009(5) 0.001(3) -0.034(4)
C(27) 0.126(4) 0.131(5) 0.066(3) -0.003(4) 0.045(3) -0.010(3)

loop_
_atom_type_symbol
_atom_type_description
_atom_type_scat_dispersion_real
_atom_type_scat_dispersion_imag
_atom_type_scat_source
C C 0.003 0.002
;
International Tables for Crystallography
(1992, Vol. C, Tables 4.2.6.8 and 6.1.1.4)
;
H H 0.000 0.000
;
International Tables for Crystallography
(1992, Vol. C, Table 6.1.1.4)
;
N N 0.006 0.003
;
International Tables for Crystallography
(1992, Vol. C, Tables 4.2.6.8 and 6.1.1.4)
;
O O 0.011 0.006
;
International Tables for Crystallography
(1992, Vol. C, Tables 4.2.6.8 and 6.1.1.4)
;

loop_
_geom_angle_atom_site_label_1
_geom_angle_atom_site_label_2
_geom_angle_atom_site_label_3
_geom_angle
O(1) C(7) C(3) 117.1(2)
O(1) C(7) C(11) 119.9(3)
O(3) C(2) N(1) 125.1(3)
O(3) C(2) O(6) 126.1(3)
O(4) C(10) C(11) 117.0(2)
O(4) C(10) C(20) 123.0(3)
C(26) O(4) C(10) 120.1(3)
O(5) C(3) C(1) 108.5(2)
O(5) C(3) C(7) 109.9(2)
O(6) C(2) N(1) 108.7(2)
C(9) O(6) C(2) 120.1(2)
O(6) C(9) C(21) 110.1(3)
O(6) C(9) C(24) 109.2(3)
O(6) C(9) C(19) 102.4(3)
N(1) C(1) C(3) 109.0(2)
C(2) N(1) C(1) 120.9(2)
N(1) C(1) C(6) 113.0(2)
C(1) C(3) C(7) 111.5(2)
C(6) C(1) C(3) 110.6(2)
C(1) C(6) C(15) 120.8(3)
C(1) C(6) C(8) 120.5(3)
C(3) C(7) C(11) 122.9(2)
C(15) C(6) C(8) 118.6(3)
C(6) C(8) C(12) 122.1(3)
C(6) C(15) C(18) 121.0(4)
C(7) C(11) C(10) 125.6(3)
C(7) C(11) C(14) 115.9(2)
C(8) C(12) C(16) 118.3(3)
C(8) C(12) C(22) 122.8(3)
C(21) C(9) C(19) 109.9(4)
C(24) C(9) C(19) 111.5(3)
C(24) C(9) C(21) 113.2(4)
C(10) C(11) C(14) 118.4(2)
C(20) C(10) C(11) 120.0(3)
C(10) C(20) C(17) 119.8(4)
C(11) C(14) C(13) 121.0(3)
C(12) C(16) C(18) 118.8(4)
C(22) C(12) C(16) 118.7(4)
C(12) C(16) C(25) 118.8(4)
C(12) C(22) C(27) 119.9(5)
C(17) C(13) C(14) 119.9(4)
C(13) C(17) C(20) 120.9(3)
C(15) C(18) C(16) 121.2(4)
C(25) C(16) C(18) 122.4(4)
C(16) C(25) C(23) 120.4(5)
C(22) C(27) C(23) 121.5(5)
C(27) C(23) C(25) 120.5(6)
O(4) C(26) H(21) 114(4)
O(4) C(26) H(22) 115(2)
O(4) C(26) H(23) 98(3)
O(5) C(3) H(25) 106(1)
N(1) C(1) H(24) 109(1)
C(1) C(3) H(25) 111(1)
H(24) C(1) C(3) 104(1)
H(24) C(1) C(6) 110(1)
H(25) C(3) C(7) 108(1)
C(6) C(8) H(1) 117(1)
C(6) C(15) H(2) 114(2)
H(1) C(8) C(12) 119(1)
C(9) C(19) H(12) 107(3)
C(9) C(19) H(13) 107(2)
C(9) C(19) H(14) 109(2)
C(9) C(21) H(16) 106(2)
C(9) C(21) H(17) 107(2)
C(9) C(21) H(15) 110(3)
C(9) C(24) H(18) 106.4939
C(9) C(24) H(19) 108.3865
C(9) C(24) H(20) 113.4564
C(10) C(20) H(11) 119(3)
C(11) C(14) H(9) 114(1)
C(12) C(22) H(4) 113(2)
C(13) C(14) H(9) 124(1)
H(8) C(13) C(14) 116(2)
C(13) C(17) H(10) 119(2)
H(8) C(13) C(17) 122(2)
H(2) C(15) C(18) 124(2)
C(15) C(18) H(3) 120(3)
C(16) C(18) H(3) 118(3)
C(16) C(25) H(6) 117(3)
C(17) C(20) H(11) 120(3)
H(10) C(17) C(20) 119(2)
H(13) C(19) H(12) 104(3)
H(14) C(19) H(12) 107(4)
H(14) C(19) H(13) 117(4)
H(16) C(21) H(15) 107(4)
H(17) C(21) H(15) 104(4)
H(17) C(21) H(16) 120(4)
H(4) C(22) C(27) 125(2)
C(22) C(27) H(7) 113(3)
C(23) C(25) H(6) 120(3)
H(5) C(23) C(25) 123(3)
C(23) C(27) H(7) 123(3)
H(5) C(23) C(27) 116(3)
H(19) C(24) H(18) 109.4708
H(20) C(24) H(18) 109.4714
H(20) C(24) H(19) 109.4715
H(22) C(26) H(21) 110(5)
H(23) C(26) H(21) 108(5)
H(23) C(26) H(22) 107(4)

loop_
_geom_bond_atom_site_label_1
_geom_bond_atom_site_label_2
_geom_bond_distance
O(1) C(7) 1.219(3)
O(3) C(2) 1.200(3)
O(4) C(10) 1.364(4)
O(4) C(26) 1.412(6)
O(5) C(3) 1.412(3)
O(6) C(2) 1.353(3)
O(6) C(9) 1.459(4)
N(1) C(1) 1.448(4)
N(1) C(2) 1.355(4)
C(1) C(3) 1.521(4)
C(1) C(6) 1.527(4)
C(3) C(7) 1.526(4)
C(6) C(8) 1.353(4)
C(6) C(15) 1.402(5)
C(7) C(11) 1.484(4)
C(8) C(12) 1.429(5)
C(9) C(19) 1.510(6)
C(9) C(21) 1.505(5)
C(9) C(24) 1.510(6)
C(10) C(11) 1.391(4)
C(10) C(20) 1.384(4)
C(11) C(14) 1.402(4)
C(12) C(16) 1.395(5)
C(12) C(22) 1.401(6)
C(13) C(14) 1.369(4)
C(13) C(17) 1.358(6)
C(15) C(18) 1.361(7)
C(16) C(18) 1.406(6)
C(16) C(25) 1.425(8)
C(17) C(20) 1.383(6)
C(22) C(27) 1.358(8)
C(23) C(25) 1.333(8)
C(23) C(27) 1.369(8)
C(27) C(22) 1.358(8)
C(27) C(23) 1.369(8)
C(1) H(24) 0.96(2)
C(3) H(25) 0.96(3)
C(8) H(1) 1.01(3)
C(13) H(8) 0.95(4)
C(14) H(9) 1.03(3)
C(15) H(2) 0.96(5)
C(17) H(10) 1.04(4)
C(18) H(3) 1.00(5)
C(19) H(12) 1.08(6)
C(19) H(13) 0.95(5)
C(19) H(14) 0.94(6)
C(20) H(11) 0.88(5)
C(21) H(15) 0.92(5)
C(21) H(16) 0.84(4)
C(21) H(17) 1.02(5)
C(22) H(4) 0.91(4)
C(23) H(5) 0.89(6)
C(24) H(18) 0.9500
C(24) H(19) 0.9499
C(24) H(20) 0.9500
C(25) H(6) 0.77(5)
C(26) H(21) 0.74(6)
C(26) H(22) 1.07(5)
C(26) H(23) 0.90(6)
C(27) H(7) 0.91(5)
H(7) C(27) 0.91(5)
H(21) C(26) 0.74(6)

loop_
_geom_contact_atom_site_label_1
_geom_contact_atom_site_label_2
_geom_contact_distance
_geom_contact_site_symmetry_2
O(1) O(5) 2.574(3) .
O(1) O(6) 3.300(3) 65603
O(1) N(1) 3.409(3) .
O(1) N(1) 3.039(3) 65603
O(1) C(1) 3.430(4) .
O(1) C(3) 2.348(4) .
O(1) C(10) 3.599(3) .
O(1) C(11) 2.343(3) .
O(1) C(14) 2.751(4) .
O(1) C(15) 3.560(5) 65603
O(3) O(6) 2.276(3) .
O(3) N(1) 2.268(3) .
O(3) C(1) 2.803(4) .
O(3) C(9) 2.825(4) .
O(3) C(21) 2.989(7) .
O(3) C(24) 3.009(5) .
O(3) C(26) 3.188(6) 55502
O(4) C(1) 3.107(4) .
O(4) C(3) 2.840(3) .
O(4) C(7) 2.875(3) .
O(4) C(11) 2.349(3) .
O(4) C(20) 2.414(4) .
O(5) O(6) 3.042(3) 65603
O(5) N(1) 2.882(3) .
O(5) N(1) 3.445(3) 65603
O(5) C(1) 2.381(3) .
O(5) C(6) 2.821(4) .
O(5) C(7) 2.406(3) .
O(5) C(13) 3.321(4) 65501
O(5) C(15) 3.121(5) .
O(5) C(17) 3.388(5) 65501
O(6) O(1) 3.300(3) 65603
O(6) O(5) 3.042(3) 65603
O(6) N(1) 2.201(3) .
O(6) C(1) 3.576(4) .
O(6) C(19) 2.314(5) .
O(6) C(21) 2.430(6) .
O(6) C(24) 2.421(5) .
N(1) O(1) 3.039(3) 65603
N(1) O(5) 3.445(3) 65603
N(1) C(3) 2.418(4) .
N(1) C(6) 2.481(4) .
N(1) C(7) 2.831(4) .
N(1) C(9) 3.565(4) .
N(1) C(11) 3.428(4) .
N(1) C(15) 2.884(5) .
C(1) C(2) 2.439(4) .
C(1) C(7) 2.518(4) .
C(1) C(8) 2.501(5) .
C(1) C(10) 3.458(4) .
C(1) C(11) 3.147(4) .
C(1) C(15) 2.547(5) .
C(2) C(6) 3.340(4) .
C(2) C(9) 2.436(4) .
C(2) C(21) 3.035(7) .
C(2) C(24) 2.912(5) .
C(3) C(6) 2.505(4) .
C(3) C(8) 3.235(4) .
C(3) C(10) 3.186(4) .
C(3) C(11) 2.645(4) .
C(3) C(15) 3.378(5) .
C(6) C(12) 2.434(5) .
C(6) C(16) 2.811(5) .
C(6) C(18) 2.405(6) .
C(7) C(10) 2.558(4) .
C(7) C(14) 2.447(4) .
C(8) C(15) 2.368(5) .
C(8) C(16) 2.425(5) .
C(8) C(18) 2.750(6) .
C(8) C(22) 2.485(6) .
C(10) C(13) 2.768(5) .
C(10) C(14) 2.399(5) .
C(10) C(17) 2.394(5) .
C(10) C(26) 2.405(7) .
C(11) C(13) 2.411(4) .
C(11) C(17) 2.768(4) .
C(11) C(20) 2.403(4) .
C(12) C(15) 2.782(5) .
C(12) C(18) 2.411(5) .
C(12) C(23) 2.774(8) .
C(12) C(25) 2.427(7) .
C(12) C(27) 2.388(7) .
C(13) O(5) 3.321(4) 45501
C(13) C(20) 2.384(6) .
C(14) C(17) 2.361(5) .
C(14) C(20) 2.751(5) .
C(15) O(1) 3.560(5) 65603
C(15) C(16) 2.410(6) .
C(16) C(17) 3.521(6) 65501
C(16) C(20) 3.589(6) 65501
C(16) C(22) 2.406(6) .
C(16) C(23) 2.394(7) .
C(16) C(27) 2.750(7) .
C(17) O(5) 3.388(5) 45501
C(17) C(16) 3.521(6) 45501
C(17) C(18) 3.441(7) 45501
C(18) C(17) 3.441(7) 65501
C(18) C(25) 2.481(8) .
C(19) C(21) 2.468(7) .
C(19) C(24) 2.496(7) .
C(20) C(16) 3.589(6) 45501
C(20) C(26) 2.828(8) .
C(21) C(24) 2.517(8) .
C(22) C(23) 2.379(8) .
C(22) C(25) 2.755(8) .
C(25) C(27) 2.346(8) .
C(26) O(3) 3.188(6) 54502
C(27) C(12) 2.388(7) .
C(27) C(16) 2.750(7) .
C(27) C(25) 2.346(8) .
O(1) H(2) 2.61(5) 65603
O(1) H(9) 2.37(3) .
O(1) H(13) 3.57(5) 65603
O(1) H(14) 3.15(6) 54501
O(1) H(20) 3.3251 54501
O(1) H(25) 2.92(3) .
O(3) H(3) 3.34(5) 45501
O(3) H(6) 2.99(4) 45501
O(3) H(16) 2.46(4) .
O(3) H(17) 3.47(6) .
O(3) H(18) 3.3868 .
O(3) H(19) 2.4104 .
O(3) H(21) 3.24(6) 55502
O(3) H(22) 2.37(5) 55502
O(3) H(23) 3.37(6) 55502
O(3) H(24) 2.48(3) .
O(4) H(1) 3.23(3) .
O(4) H(5) 3.27(6) 64502
O(4) H(11) 2.58(5) .
O(4) H(20) 2.9237 54501
O(4) H(21) 1.85(5) .
O(4) H(22) 2.11(5) .
O(4) H(23) 1.78(6) .
O(4) H(24) 2.44(3) .
O(4) H(25) 2.42(2) .
O(5) H(2) 3.01(4) .
O(5) H(8) 2.69(3) 65501
O(5) H(10) 2.74(4) 65501
O(5) H(12) 3.16(6) 65603
O(5) H(13) 3.47(4) 65603
O(5) H(24) 3.17(2) .
O(5) H(25) 1.92(2) .
O(6) H(8) 3.27(4) 55603
O(6) H(12) 2.50(6) .
O(6) H(13) 2.40(4) .
O(6) H(14) 3.15(6) .
O(6) H(15) 3.23(5) .
O(6) H(16) 2.61(4) .
O(6) H(17) 2.61(5) .
O(6) H(18) 2.5215 .
O(6) H(19) 2.6186 .
O(6) H(20) 3.2645 .
N(1) H(2) 2.48(4) .
N(1) H(24) 1.98(2) .
N(1) H(25) 3.25(3) .
C(1) H(1) 2.64(3) .
C(1) H(2) 2.63(4) .
C(1) H(25) 2.07(3) .
C(2) H(2) 3.34(4) .
C(2) H(16) 2.82(4) .
C(2) H(17) 3.33(5) .
C(2) H(18) 3.0469 .
C(2) H(19) 2.6439 .
C(2) H(22) 3.40(4) 55502
C(2) H(24) 2.52(3) .
C(3) H(1) 3.30(3) .
C(3) H(2) 3.41(4) .
C(3) H(10) 3.33(4) 65501
C(3) H(20) 3.5708 54501
C(3) H(24) 1.99(2) .
C(6) H(1) 2.03(3) .
C(6) H(2) 2.00(4) .
C(6) H(3) 3.31(5) .
C(6) H(10) 3.05(4) 65501
C(6) H(23) 3.34(6) 55502
C(6) H(24) 2.07(3) .
C(6) H(25) 2.72(3) .
C(7) H(9) 2.51(3) .
C(7) H(20) 2.9309 54501
C(7) H(24) 2.66(3) .
C(7) H(25) 2.05(3) .
C(8) H(2) 3.20(4) .
C(8) H(4) 2.57(4) .
C(8) H(10) 3.04(3) 65501
C(8) H(23) 2.98(6) 55502
C(8) H(24) 2.63(3) .
C(8) H(25) 3.04(3) .
C(9) H(12) 2.11(6) .
C(9) H(13) 2.02(4) .
C(9) H(14) 2.03(6) .
C(9) H(15) 2.02(5) .
C(9) H(16) 1.92(4) .
C(9) H(17) 2.05(5) .
C(9) H(18) 1.9995 .
C(9) H(19) 2.0219 .
C(9) H(20) 2.0798 .
C(10) H(9) 3.30(3) .
C(10) H(10) 3.33(4) .
C(10) H(11) 1.97(5) .
C(10) H(20) 2.9092 54501
C(10) H(21) 2.56(6) .
C(10) H(22) 3.34(5) .
C(10) H(23) 2.52(6) .
C(10) H(24) 2.80(3) .
C(10) H(25) 3.11(2) .
C(11) H(8) 3.24(4) .
C(11) H(9) 2.06(3) .
C(11) H(11) 3.19(5) .
C(11) H(20) 2.8764 54501
C(11) H(24) 2.82(3) .
C(11) H(25) 2.91(3) .
C(12) H(1) 2.12(3) .
C(12) H(3) 3.31(5) .
C(12) H(4) 1.95(4) .
C(12) H(6) 3.10(5) .
C(12) H(7) 3.16(6) .
C(12) H(10) 3.22(3) 65501
C(12) H(11) 3.58(5) 65501
C(12) H(11) 3.25(5) 55502
C(12) H(23) 3.52(6) 55502
C(13) H(9) 2.13(3) .
C(13) H(9) 3.46(3) 55603
C(13) H(10) 2.09(3) .
C(13) H(11) 3.17(5) .
C(13) H(12) 3.10(6) 55603
C(13) H(17) 3.02(5) 55603
C(14) H(8) 1.99(4) .
C(14) H(8) 3.52(4) 55603
C(14) H(10) 3.31(3) .
C(14) H(17) 3.11(5) 55603
C(15) H(1) 3.27(3) .
C(15) H(3) 2.06(5) .
C(15) H(7) 3.49(5) 65502
C(15) H(9) 3.58(3) 65603
C(15) H(10) 3.17(4) 65501
C(15) H(24) 3.29(3) .
C(16) H(1) 3.33(3) .
C(16) H(2) 3.30(5) .
C(16) H(3) 2.08(5) .
C(16) H(4) 3.19(4) .
C(16) H(4) 3.52(5) 65502
C(16) H(5) 3.22(6) .
C(16) H(6) 1.91(5) .
C(16) H(10) 3.32(4) 65501
C(16) H(11) 3.53(5) 65501
C(16) H(11) 3.58(5) 55502
C(17) H(8) 2.03(4) .
C(17) H(9) 3.32(3) .
C(17) H(11) 1.98(5) .
C(17) H(12) 3.33(6) 55603
C(18) H(2) 2.06(5) .
C(18) H(4) 3.20(5) 65502
C(18) H(6) 2.59(5) .
C(18) H(7) 3.38(5) 65502
C(18) H(10) 3.29(4) 65501
C(18) H(16) 3.51(4) 65501
C(19) H(7) 3.54(5) 45504
C(19) H(13) 3.46(5) 66603
C(19) H(15) 2.66(5) .
C(19) H(15) 3.53(5) 56603
C(19) H(16) 3.17(4) .
C(19) H(17) 2.58(5) .
C(19) H(18) 2.6283 .
C(19) H(18) 3.4207 66603
C(19) H(19) 3.3007 .
C(19) H(20) 2.7460 .
C(20) H(8) 3.25(4) .
C(20) H(10) 2.10(4) .
C(20) H(21) 2.71(6) .
C(20) H(23) 2.72(6) .
C(21) H(3) 3.12(5) 45501
C(21) H(4) 3.33(4) 55502
C(21) H(12) 2.65(5) .
C(21) H(13) 3.27(4) .
C(21) H(14) 2.65(5) .
C(21) H(14) 3.52(5) 56603
C(21) H(18) 3.2997 .
C(21) H(19) 2.6873 .
C(21) H(20) 2.7774 .
C(22) H(1) 2.71(3) .
C(22) H(3) 3.46(5) 64502
C(22) H(5) 3.15(6) .
C(22) H(6) 3.52(5) .
C(22) H(6) 3.58(5) 64502
C(22) H(7) 1.91(6) .
C(22) H(11) 3.44(5) 55502
C(22) H(16) 3.50(4) 54502
C(23) H(4) 3.23(4) .
C(23) H(6) 1.85(5) .
C(23) H(7) 2.02(5) .
C(23) H(10) 3.50(3) 55502
C(23) H(21) 3.38(6) 65501
C(23) H(22) 3.50(4) 65502
C(23) H(25) 3.33(3) 65502
C(24) H(5) 3.24(6) 65502
C(24) H(12) 3.41(6) .
C(24) H(13) 2.68(4) .
C(24) H(13) 3.44(4) 66603
C(24) H(14) 2.73(5) .
C(24) H(15) 2.74(5) .
C(24) H(16) 2.58(4) .
C(24) H(17) 3.37(5) .
C(25) H(3) 2.67(5) .
C(25) H(4) 3.41(5) 65502
C(25) H(5) 1.97(6) .
C(25) H(7) 3.17(5) .
C(25) H(22) 3.19(5) 65502
C(26) H(1) 3.33(3) .
C(26) H(1) 3.59(3) 54502
C(26) H(5) 3.54(6) 64502
C(26) H(6) 3.52(5) 64502
C(26) H(11) 2.53(5) .
C(26) H(19) 3.5877 54502
C(26) H(24) 3.35(3) .
C(26) H(25) 3.53(2) .
C(27) H(4) 2.03(4) .
C(27) H(5) 1.94(6) .
C(27) H(6) 3.03(5) .
C(27) H(10) 3.52(4) 55502
H(1) C(26) 3.59(3) 55502
H(2) O(1) 2.61(5) 65603
H(3) O(3) 3.34(5) 65501
H(3) C(21) 3.12(5) 65501
H(3) C(22) 3.46(5) 65502
H(4) C(16) 3.52(5) 64502
H(4) C(18) 3.20(5) 64502
H(4) C(21) 3.33(4) 54502
H(4) C(25) 3.41(5) 64502
H(4) C(27) 2.03(4) .
H(5) O(4) 3.27(6) 65502
H(5) C(24) 3.24(6) 64502
H(5) C(26) 3.54(6) 65502
H(5) C(27) 1.94(6) .
H(6) O(3) 2.99(4) 65501
H(6) C(22) 3.58(5) 65502
H(6) C(26) 3.52(5) 65502
H(6) C(27) 3.03(5) .
H(7) C(15) 3.49(5) 64502
H(7) C(18) 3.38(5) 64502
H(7) C(19) 3.54(5) 55404
H(8) O(5) 2.69(3) 45501
H(8) O(6) 3.27(4) 55603
H(8) C(14) 3.52(4) 55603
H(9) C(13) 3.46(3) 55603
H(9) C(15) 3.58(3) 65603
H(10) O(5) 2.74(4) 45501
H(10) C(3) 3.33(4) 45501
H(10) C(6) 3.05(4) 45501
H(10) C(8) 3.04(3) 45501
H(10) C(12) 3.22(3) 45501
H(10) C(15) 3.17(4) 45501
H(10) C(16) 3.32(4) 45501
H(10) C(18) 3.29(4) 45501
H(10) C(23) 3.50(4) 54502
H(10) C(27) 3.52(4) 54502
H(11) C(12) 3.58(5) 45501
H(11) C(12) 3.25(5) 54502
H(11) C(16) 3.53(5) 45501
H(11) C(16) 3.58(5) 54502
H(11) C(22) 3.44(5) 54502
H(12) O(5) 3.16(6) 65603
H(12) C(13) 3.10(6) 55603
H(12) C(17) 3.33(6) 55603
H(13) O(1) 3.57(5) 65603
H(13) O(5) 3.47(4) 65603
H(13) C(19) 3.46(5) 66603
H(13) C(24) 3.44(4) 66603
H(14) O(1) 3.15(6) 56501
H(14) C(21) 3.52(5) 56603
H(15) C(19) 3.53(5) 56603
H(16) C(18) 3.51(4) 45501
H(16) C(22) 3.50(4) 55502
H(17) C(13) 3.02(5) 55603
H(17) C(14) 3.11(5) 55603
H(18) C(19) 3.4207 66603
H(19) C(26) 3.5877 55502
H(20) O(1) 3.3251 56501
H(20) O(4) 2.9237 56501
H(20) C(3) 3.5708 56501
H(20) C(7) 2.9309 56501
H(20) C(10) 2.9092 56501
H(20) C(11) 2.8764 56501
H(21) O(3) 3.24(6) 54502
H(21) O(4) 1.85(5) .
H(21) C(10) 2.56(6) .
H(21) C(20) 2.71(6) .
H(21) C(23) 3.38(6) 45501
H(22) O(3) 2.37(4) 54502
H(22) C(2) 3.40(4) 54502
H(22) C(23) 3.50(4) 64502
H(22) C(25) 3.19(5) 64502
H(23) O(3) 3.37(6) 54502
H(23) C(6) 3.34(6) 54502
H(23) C(8) 2.98(6) 54502
H(23) C(12) 3.52(6) 54502
H(25) C(23) 3.33(3) 64502

loop_
_geom_torsion_atom_site_label_1
_geom_torsion_atom_site_label_2
_geom_torsion_atom_site_label_3
_geom_torsion_atom_site_label_4
_geom_torsion
C(26) O(4) C(10) C(11) -177.0(3)
C(26) O(4) C(10) C(20) 5.0(5)
C(9) O(6) C(2) O(3) -17.2(4)
C(9) O(6) C(2) N(1) 164.8(2)
C(2) O(6) C(9) C(19) -174.4(3)
C(2) O(6) C(9) C(21) 68.7(4)
C(2) O(6) C(9) C(24) -56.2(3)
C(2) N(1) C(1) C(3) -141.1(2)
C(2) N(1) C(1) C(6) 95.6(3)
C(1) N(1) C(2) O(3) 3.8(4)
C(1) N(1) C(2) O(6) -178.2(2)
N(1) C(1) C(3) O(5) -69.0(3)
N(1) C(1) C(3) C(7) 52.1(3)
C(6) C(1) C(3) O(5) 55.8(3)
C(6) C(1) C(3) C(7) 177.0(2)
N(1) C(1) C(6) C(8) -155.6(3)
N(1) C(1) C(6) C(15) 29.0(4)
C(3) C(1) C(6) C(8) 81.9(3)
C(3) C(1) C(6) C(15) -93.5(3)
O(5) C(3) C(7) O(1) -1.6(4)
O(5) C(3) C(7) C(11) 175.6(3)
C(1) C(3) C(7) O(1) -121.8(3)
C(1) C(3) C(7) C(11) 55.3(3)
C(1) C(6) C(8) C(12) -177.3(3)
C(15) C(6) C(8) C(12) -1.8(5)
C(1) C(6) C(15) C(18) 175.4(4)
C(8) C(6) C(15) C(18) -0.1(4)
O(1) C(7) C(11) C(10) -153.6(3)
O(1) C(7) C(11) C(14) 23.2(4)
C(3) C(7) C(11) C(10) 29.3(4)
C(3) C(7) C(11) C(14) -153.9(3)
C(6) C(8) C(12) C(16) 2.7(5)
C(6) C(8) C(12) C(22) 179.5(4)
O(4) C(10) C(11) C(7) -2.5(5)
O(4) C(10) C(11) C(14) -179.2(3)
C(20) C(10) C(11) C(7) 175.5(3)
C(20) C(10) C(11) C(14) -1.2(5)
O(4) C(10) C(20) C(17) 179.4(4)
C(11) C(10) C(20) C(17) 1.5(6)
C(7) C(11) C(14) C(13) -176.9(3)
C(10) C(11) C(14) C(13) 0.1(4)
C(8) C(12) C(16) C(18) -1.7(5)
C(8) C(12) C(16) C(25) 178.4(4)
C(22) C(12) C(16) C(18) -178.6(4)
C(22) C(12) C(16) C(25) 1.5(5)
C(8) C(12) C(22) C(27) 179.8(5)
C(16) C(12) C(22) C(27) -3.5(7)
C(17) C(13) C(14) C(11) 0.6(6)
C(14) C(13) C(17) C(20) -0.3(6)
C(6) C(15) C(18) C(16) 1.1(7)
C(12) C(16) C(18) C(15) -0.1(5)
C(25) C(16) C(18) C(15) 179.7(4)
C(12) C(16) C(25) C(23) 0.4(7)
C(18) C(16) C(25) C(23) -179.5(5)
C(13) C(17) C(20) C(10) -0.8(7)
C(12) C(22) C(27) C(23) 3.5(9)
C(27) C(23) C(25) C(16) -0.4(8)
C(25) C(23) C(27) C(22) -1.5(9)
